data_7228199
loop_
_publ_author_name
'Zeb, Aurang'
'Khan, Tariq'
'Asghar, Muhammad Adnan'
'Sun, Zhihua'
'Wu, Zhenyue'
'Zhao, Sangen'
'Luo, Junhua'

_publ_section_title
;
 N-Methylpyrrolidinium hydrogen tartrate (NMPHT): an
 above-room-temperature order--disorder molecular switchable dielectric
 material
;
_journal_issue 39
_journal_name_full 'RSC Adv.'
_journal_page_first 24368
_journal_paper_doi 10.1039/C7RA00689F
_journal_volume 7
_journal_year 2017
_chemical_formula_moiety 'C4 H5 O6, C5 H12 N'
_chemical_formula_sum 'C9 H17 N O6'
_chemical_formula_weight 235.24
_chemical_name_common 'N-methylpyrrolidinium hydrogen tartrate (NMPHT)'
_chemical_name_systematic
; 
 ? 
;
_space_group_IT_number 14
_symmetry_cell_setting monoclinic
_symmetry_space_group_name_Hall '-P 2yn'
_symmetry_space_group_name_H-M 'P 1 21/n 1'
_atom_sites_solution_hydrogens geom
_atom_sites_solution_primary direct
_atom_sites_solution_secondary difmap
_audit_creation_method SHELXL-97
_audit_update_record
;
2016-12-10 deposited with the CCDC.
2017-04-04 downloaded from the CCDC.
;
_cell_angle_alpha 90.00
_cell_angle_beta 106.683(4)
_cell_angle_gamma 90.00
_cell_formula_units_Z 4
_cell_length_a 11.3346(4)
_cell_length_b 8.7794(3)
_cell_length_c 12.0991(4)
_cell_measurement_reflns_used 3087
_cell_measurement_temperature 260(2)
_cell_measurement_theta_max 73.3100
_cell_measurement_theta_min 4.6870
_cell_volume 1153.31(7)
_computing_structure_refinement 'SHELXL-97 (Sheldrick, 1997)'
_computing_structure_solution 'SHELXS-97 (Sheldrick, 1990)'
_diffrn_ambient_temperature 260(2)
_diffrn_measured_fraction_theta_full 0.996
_diffrn_measured_fraction_theta_max 0.996
_diffrn_measurement_device 'four-circle diffractometer'
_diffrn_measurement_device_type 'SuperNova, Dual, Cu at zero, Atlas'
_diffrn_measurement_method '\w scans'
_diffrn_radiation_monochromator graphite
_diffrn_radiation_source 'fine-focus sealed tube'
_diffrn_radiation_type CuK\a
_diffrn_radiation_wavelength 1.54184
_diffrn_reflns_av_R_equivalents 0.0211
_diffrn_reflns_av_sigmaI/netI 0.0170
_diffrn_reflns_limit_h_max 13
_diffrn_reflns_limit_h_min -13
_diffrn_reflns_limit_k_max 10
_diffrn_reflns_limit_k_min -10
_diffrn_reflns_limit_l_max 14
_diffrn_reflns_limit_l_min -12
_diffrn_reflns_number 6208
_diffrn_reflns_theta_full 66.60
_diffrn_reflns_theta_max 66.60
_diffrn_reflns_theta_min 4.71
_exptl_absorpt_coefficient_mu 0.977
_exptl_absorpt_correction_T_max 0.746
_exptl_absorpt_correction_T_min 0.710
_exptl_absorpt_correction_type multi-scan
_exptl_crystal_colour Colorless
_exptl_crystal_density_diffrn 1.355
_exptl_crystal_density_method 'not measured'
_exptl_crystal_description Block
_exptl_crystal_F_000 504
_exptl_crystal_size_max .35
_exptl_crystal_size_mid .35
_exptl_crystal_size_min .35
_refine_diff_density_max 0.687
_refine_diff_density_min -0.336
_refine_diff_density_rms 0.062
_refine_ls_extinction_method none
_refine_ls_goodness_of_fit_ref 1.073
_refine_ls_hydrogen_treatment mixed
_refine_ls_matrix_type full
_refine_ls_number_parameters 146
_refine_ls_number_reflns 2034
_refine_ls_number_restraints 48
_refine_ls_restrained_S_all 1.139
_refine_ls_R_factor_all 0.0900
_refine_ls_R_factor_gt 0.0802
_refine_ls_shift/su_max 0.000
_refine_ls_shift/su_mean 0.000
_refine_ls_structure_factor_coef Fsqd
_refine_ls_weighting_details 'calc w=1/[\s^2^(Fo^2^)+(0.1389P)^2^+0.7954P] where P=(Fo^2^+2Fc^2^)/3'
_refine_ls_weighting_scheme calc
_refine_ls_wR_factor_gt 0.2290
_refine_ls_wR_factor_ref 0.2435
_reflns_number_gt 1699
_reflns_number_total 2034
_reflns_threshold_expression >2sigma(I)
_cod_data_source_file c7ra00689f2.cif
_cod_data_source_block 260
_cod_depositor_comments
;
The following automatic conversions were performed:

'_symmetry_cell_setting' value 'Monoclinic' changed to 'monoclinic'
according to
/home/data/users/saulius/crontab/automatic-downloads/rss-feeds/RSC/lib/dictionaries/cif_core.dic
dictionary named 'cif_core.dic' version 2.4.2 from 2011-04-26.

Automatic conversion script
Id: cif_fix_values 4973 2017-02-22 13:04:09Z antanas 
;
_cod_original_cell_volume 1153.32(7)
_cod_original_sg_symbol_H-M 'P 21/n'
_cod_database_code 7228199

loop_
_symmetry_equiv_pos_as_xyz
'x, y, z'
'-x+1/2, y+1/2, -z+1/2'
'-x, -y, -z'
'x-1/2, -y-1/2, z-1/2'

loop_
_atom_site_label
_atom_site_type_symbol
_atom_site_fract_x
_atom_site_fract_y
_atom_site_fract_z
_atom_site_U_iso_or_equiv
_atom_site_adp_type
_atom_site_occupancy
_atom_site_symmetry_multiplicity
_atom_site_calc_flag
_atom_site_refinement_flags
O4 O 0.39880(19) 0.5297(2) 0.80568(16) 0.0494(6) Uani 1 1 d .
O6 O 0.6313(2) 0.2522(2) 0.92050(19) 0.0650(8) Uani 1 1 d .
O5 O 0.62051(19) 0.4959(2) 0.96694(17) 0.0538(6) Uani 1 1 d .
O1 O 0.3660(2) 0.4731(3) 0.51430(18) 0.0659(8) Uani 1 1 d .
O2 O 0.3092(2) 0.2663(3) 0.59251(19) 0.0674(8) Uani 1 1 d .
C4 C 0.5824(3) 0.3844(3) 0.9077(2) 0.0434(7) Uani 1 1 d .
O3 O 0.5748(2) 0.5042(3) 0.68953(17) 0.0622(7) Uani 1 1 d .
C3 C 0.4638(2) 0.3923(3) 0.8071(2) 0.0412(7) Uani 1 1 d .
H4 H 0.4094 0.3048 0.8129 0.049 Uiso 1 1 calc R
C1 C 0.3811(3) 0.3778(4) 0.5904(2) 0.0480(8) Uani 1 1 d .
C2 C 0.4963(3) 0.3810(4) 0.6935(2) 0.0483(8) Uani 1 1 d .
H3 H 0.5429 0.2842 0.6939 0.058 Uiso 1 1 calc R
N12 N 0.5493(4) 0.8063(5) 0.8045(5) 0.1155(17) Uani 1 1 d U
H12 H 0.5383 0.7013 0.8001 0.139 Uiso 1 1 calc R
C6 C 0.6389(8) 0.8525(10) 0.7536(8) 0.165(3) Uani 1 1 d U
H1A H 0.6964 0.7699 0.7481 0.198 Uiso 1 1 calc R
H1B H 0.6850 0.9438 0.7904 0.198 Uiso 1 1 calc R
C7 C 0.5433(12) 0.8869(12) 0.6393(9) 0.213(5) Uani 1 1 d U
H7A H 0.5582 0.9908 0.6145 0.255 Uiso 1 1 calc R
H7B H 0.5550 0.8147 0.5804 0.255 Uiso 1 1 calc R
C9 C 0.4247(8) 0.8918(9) 0.7584(9) 0.159(3) Uani 1 1 d U
H8A H 0.3575 0.8416 0.7819 0.191 Uiso 1 1 calc R
H8B H 0.4310 0.9999 0.7827 0.191 Uiso 1 1 calc R
C8 C 0.4103(10) 0.8766(9) 0.6426(10) 0.205(5) Uani 1 1 d U
H9A H 0.3595 0.9598 0.5978 0.245 Uiso 1 1 calc R
H9B H 0.3730 0.7773 0.6132 0.245 Uiso 1 1 calc R
C5 C 0.5716(11) 0.8595(8) 0.9194(9) 0.207(5) Uani 1 1 d .
H6A H 0.6507 0.8198 0.9669 0.311 Uiso 1 1 calc R
H6B H 0.5055 0.8243 0.9506 0.311 Uiso 1 1 calc R
H6C H 0.5738 0.9711 0.9200 0.311 Uiso 1 1 calc R
H4A H 0.3809 0.5275 0.8731 0.249 Uiso 1 1 d R
H3A H 0.5750 0.5132 0.6157 0.249 Uiso 1 1 d R
H6 H 0.2237 0.2618 0.5029 0.249 Uiso 1 1 d R

loop_
_atom_site_aniso_label
_atom_site_aniso_U_11
_atom_site_aniso_U_22
_atom_site_aniso_U_33
_atom_site_aniso_U_23
_atom_site_aniso_U_13
_atom_site_aniso_U_12
O4 0.0539(12) 0.0576(12) 0.0338(10) 0.0008(8) 0.0079(8) 0.0068(9)
O6 0.0691(15) 0.0518(13) 0.0516(13) 0.0041(9) -0.0183(11) 0.0032(10)
O5 0.0503(12) 0.0643(13) 0.0401(11) -0.0116(9) 0.0023(9) -0.0060(9)
O1 0.0574(14) 0.1004(19) 0.0357(11) 0.0174(11) 0.0063(9) -0.0037(12)
O2 0.0765(16) 0.0613(14) 0.0452(12) -0.0008(10) -0.0134(11) -0.0132(12)
C4 0.0463(15) 0.0518(16) 0.0267(13) 0.0022(11) 0.0019(11) -0.0066(12)
O3 0.0530(13) 0.0978(18) 0.0339(11) 0.0007(10) 0.0094(9) -0.0154(12)
C3 0.0419(14) 0.0483(15) 0.0278(13) 0.0000(10) 0.0012(10) -0.0025(11)
C1 0.0462(16) 0.0653(19) 0.0291(13) -0.0062(12) 0.0054(11) 0.0052(13)
C2 0.0490(16) 0.0619(18) 0.0282(14) -0.0047(11) 0.0016(11) 0.0051(13)
N12 0.099(3) 0.085(3) 0.147(4) 0.028(3) 0.011(3) -0.040(2)
C6 0.148(6) 0.157(6) 0.219(8) -0.064(6) 0.101(6) -0.065(5)
C7 0.261(10) 0.161(7) 0.198(8) -0.073(6) 0.036(8) 0.064(8)
C9 0.117(5) 0.121(5) 0.225(8) 0.041(6) 0.026(6) -0.015(4)
C8 0.191(8) 0.096(5) 0.239(9) 0.011(6) -0.079(8) 0.032(5)
C5 0.330(14) 0.091(5) 0.265(12) -0.056(6) 0.188(11) -0.076(7)

loop_
_atom_type_symbol
_atom_type_description
_atom_type_scat_dispersion_real
_atom_type_scat_dispersion_imag
_atom_type_scat_source
C C 0.0181 0.0091 'International Tables Vol C Tables 4.2.6.8 and 6.1.1.4'
H H 0.0000 0.0000 'International Tables Vol C Tables 4.2.6.8 and 6.1.1.4'
O O 0.0492 0.0322 'International Tables Vol C Tables 4.2.6.8 and 6.1.1.4'
N N 0.0311 0.0180 'International Tables Vol C Tables 4.2.6.8 and 6.1.1.4'

loop_
_geom_angle_atom_site_label_1
_geom_angle_atom_site_label_2
_geom_angle_atom_site_label_3
_geom_angle
O5 C4 O6 126.3(2)
O5 C4 C3 120.9(3)
O6 C4 C3 112.9(2)
O4 C3 C2 107.8(2)
O4 C3 C4 112.6(2)
C2 C3 C4 109.2(2)
O1 C1 O2 126.0(3)
O1 C1 C2 120.5(3)
O2 C1 C2 113.4(3)
O3 C2 C3 107.4(2)
O3 C2 C1 112.7(2)
C3 C2 C1 111.5(2)
C6 N12 C5 113.0(6)
C6 N12 C9 113.8(6)
C5 N12 C9 94.6(7)
N12 C6 C7 92.3(7)
C8 C7 C6 114.6(10)
C8 C9 N12 98.6(8)
C9 C8 C7 101.2(7)

loop_
_geom_bond_atom_site_label_1
_geom_bond_atom_site_label_2
_geom_bond_distance
O4 C3 1.411(3)
O6 C4 1.276(4)
O5 C4 1.217(3)
O1 C1 1.219(4)
O2 C1 1.280(4)
C4 C3 1.535(3)
O3 C2 1.410(4)
C3 C2 1.524(4)
C1 C2 1.525(4)
N12 C6 1.391(8)
N12 C5 1.418(9)
N12 C9 1.555(9)
C6 C7 1.522(12)
C7 C8 1.522(16)
C9 C8 1.369(14)
